data_7056726
loop_
_publ_author_name
'Xu, Zhouqing'
'Li, Huijun'
'Li, Qingqing'
'He, Yaling'
'Tang, Qingjie'

_publ_section_title
;
 Two novel porous MOFs with square-shaped cavities for removing toxic
 dyes: adsorption or degradation?
;
_journal_name_full 'New Journal of Chemistry'
_journal_paper_doi 10.1039/C7NJ02904G
_journal_year 2017
_chemical_formula_moiety 'C21 H13 Co N5 O4, 0.5(C H3 C N), 2(H2 O)'
_chemical_formula_sum 'C22 H18.5 Co N5.5 O6'
_chemical_formula_weight 514.85
_chemical_name_systematic
;
 ?
;
_space_group_crystal_system triclinic
_space_group_IT_number 2
_space_group_name_Hall '-P 1'
_space_group_name_H-M_alt 'P -1'
_symmetry_space_group_name_Hall '-P 1'
_symmetry_space_group_name_H-M 'P -1'
_atom_sites_solution_hydrogens mixed
_audit_creation_method SHELXL-2014
_audit_update_record
;
2017-08-04 deposited with the CCDC.
2017-11-02 downloaded from the CCDC.
;
_cell_angle_alpha 81.792(3)
_cell_angle_beta 67.635(3)
_cell_angle_gamma 77.335(3)
_cell_formula_units_Z 2
_cell_length_a 10.0361(16)
_cell_length_b 10.3968(17)
_cell_length_c 11.9591(19)
_cell_measurement_reflns_used 5181
_cell_measurement_temperature 293(2)
_cell_measurement_theta_max 28.406
_cell_measurement_theta_min 0.919
_cell_volume 1123.5(3)
_computing_structure_refinement 'SHELXL-2014 (Sheldrick, 2014)'
_diffrn_ambient_temperature 293(2)
_diffrn_measured_fraction_theta_full 0.991
_diffrn_measured_fraction_theta_max 0.919
_diffrn_measurement_device_type 'Bruker SMART APEX CCD'
_diffrn_radiation_type MoK\a
_diffrn_radiation_wavelength 0.71073
_diffrn_reflns_av_R_equivalents 0.0228
_diffrn_reflns_av_unetI/netI 0.0574
_diffrn_reflns_Laue_measured_fraction_full 0.991
_diffrn_reflns_Laue_measured_fraction_max 0.919
_diffrn_reflns_limit_h_max 13
_diffrn_reflns_limit_h_min -13
_diffrn_reflns_limit_k_max 13
_diffrn_reflns_limit_k_min -13
_diffrn_reflns_limit_l_max 16
_diffrn_reflns_limit_l_min -8
_diffrn_reflns_number 7113
_diffrn_reflns_point_group_measured_fraction_full 0.991
_diffrn_reflns_point_group_measured_fraction_max 0.919
_diffrn_reflns_theta_full 25.242
_diffrn_reflns_theta_max 28.406
_diffrn_reflns_theta_min 1.845
_exptl_absorpt_coefficient_mu 0.815
_exptl_crystal_density_diffrn 1.522
_exptl_crystal_description block
_exptl_crystal_F_000 528
_refine_diff_density_max 0.379
_refine_diff_density_min -0.424
_refine_diff_density_rms 0.058
_refine_ls_extinction_method none
_refine_ls_goodness_of_fit_ref 1.048
_refine_ls_hydrogen_treatment constr
_refine_ls_matrix_type full
_refine_ls_number_parameters 280
_refine_ls_number_reflns 5181
_refine_ls_number_restraints 0
_refine_ls_restrained_S_all 1.048
_refine_ls_R_factor_all 0.0631
_refine_ls_R_factor_gt 0.0418
_refine_ls_shift/su_max 0.006
_refine_ls_shift/su_mean 0.000
_refine_ls_structure_factor_coef Fsqd
_refine_ls_weighting_details 'w=1/[\s^2^(Fo^2^)+(0.0109P)^2^+0.4941P] where P=(Fo^2^+2Fc^2^)/3'
_refine_ls_weighting_scheme calc
_refine_ls_wR_factor_gt 0.0756
_refine_ls_wR_factor_ref 0.0814
_reflns_Friedel_coverage 0.000
_reflns_number_gt 3732
_reflns_number_total 5181
_reflns_threshold_expression 'I > 2\s(I)'
_cod_data_source_file c7nj02904g2.cif
_cod_data_source_block 2_sq_s_sq_s
_cod_original_formula_sum 'C22 H18.50 Co N5.50 O6'
_cod_database_code 7056726
_shelx_space_group_comment
;
The symmetry employed for this shelxl refinement is uniquely defined
by the following loop, which should always be used as a source of
symmetry information in preference to the above space-group names.
They are only intended as comments.
;
_shelxl_version_number 2014-3

loop_
_space_group_symop_operation_xyz
'x, y, z'
'-x, -y, -z'

loop_
_atom_site_label
_atom_site_type_symbol
_atom_site_fract_x
_atom_site_fract_y
_atom_site_fract_z
_atom_site_U_iso_or_equiv
_atom_site_adp_type
_atom_site_occupancy
_atom_site_site_symmetry_order
_atom_site_calc_flag
_atom_site_refinement_flags_posn
_atom_site_refinement_flags_adp
Co1 Co -0.13760(3) 0.36272(3) 0.97857(3) 0.03190(10) Uani 1 1 d . .
O1 O 0.08060(16) 0.30446(17) 0.91612(16) 0.0408(4) Uani 1 1 d . .
O2 O 0.17396(18) 0.47515(17) 0.92994(16) 0.0417(4) Uani 1 1 d . .
O3 O 0.63918(17) 0.34733(17) 1.01978(16) 0.0401(4) Uani 1 1 d . .
O4 O 0.81211(17) 0.20363(17) 0.90219(16) 0.0428(4) Uani 1 1 d . .
N1 N 0.8443(2) 0.2408(2) 0.14378(18) 0.0357(5) Uani 1 1 d . .
N2 N 0.8350(2) -0.1167(2) 0.4933(2) 0.0490(6) Uani 1 1 d . .
N3 N 0.6243(2) 0.0308(2) 0.56792(19) 0.0417(5) Uani 1 1 d . .
N4 N 0.6332(2) -0.0700(2) 0.65221(18) 0.0378(5) Uani 1 1 d . .
N5 N 0.8545(2) -0.5023(2) 0.8224(2) 0.0440(6) Uani 1 1 d . .
C1 C 0.9211(3) 0.1195(3) 0.1501(2) 0.0445(7) Uani 1 1 d . .
H1 H 0.9967 0.0891 0.0800 0.053 Uiso 1 1 calc R U
C2 C 0.7362(3) 0.2831(3) 0.2461(2) 0.0423(6) Uani 1 1 d . .
H2 H 0.6810 0.3672 0.2438 0.051 Uiso 1 1 calc R U
C3 C 0.7032(3) 0.2077(3) 0.3547(2) 0.0454(7) Uani 1 1 d . .
H3 H 0.6280 0.2414 0.4236 0.055 Uiso 1 1 calc R U
C4 C 0.8957(3) 0.0358(3) 0.2543(2) 0.0459(7) Uani 1 1 d . .
H4 H 0.9520 -0.0483 0.2537 0.055 Uiso 1 1 calc R U
C5 C 0.7828(3) 0.0813(3) 0.3604(2) 0.0407(6) Uani 1 1 d . .
C6 C 0.7477(3) -0.0018(3) 0.4744(2) 0.0419(6) Uani 1 1 d . .
C7 C 0.7593(3) -0.1570(3) 0.6060(2) 0.0408(6) Uani 1 1 d . .
C8 C 0.7971(3) -0.2791(3) 0.6746(2) 0.0411(6) Uani 1 1 d . .
C9 C 0.7042(3) -0.3683(3) 0.7186(3) 0.0678(10) Uani 1 1 d . .
H9 H 0.6202 -0.3555 0.7000 0.081 Uiso 1 1 calc R U
C10 C 0.7357(4) -0.4772(3) 0.7906(3) 0.0697(10) Uani 1 1 d . .
H10 H 0.6714 -0.5368 0.8189 0.084 Uiso 1 1 calc R U
C11 C 0.9416(3) -0.4156(3) 0.7791(3) 0.0684(10) Uani 1 1 d . .
H11 H 1.0244 -0.4297 0.7998 0.082 Uiso 1 1 calc R U
C12 C 0.9198(3) -0.3050(3) 0.7051(3) 0.0676(10) Uani 1 1 d . .
H12 H 0.9875 -0.2484 0.6760 0.081 Uiso 1 1 calc R U
C13 C 0.5196(3) -0.0698(3) 0.7730(2) 0.0408(6) Uani 1 1 d . .
H13A H 0.5459 -0.1453 0.8269 0.049 Uiso 1 1 d R U
H13B H 0.4234 -0.0874 0.7726 0.049 Uiso 1 1 d R U
C14 C 0.4891(3) 0.0582(2) 0.8307(2) 0.0330(5) Uani 1 1 d . .
C15 C 0.5947(3) 0.0944(2) 0.8638(2) 0.0350(6) Uani 1 1 d . .
H15 H 0.6849 0.0389 0.8501 0.042 Uiso 1 1 calc R U
C16 C 0.5654(2) 0.2126(2) 0.9168(2) 0.0321(5) Uani 1 1 d . .
C17 C 0.6787(3) 0.2550(2) 0.9501(2) 0.0334(6) Uani 1 1 d . .
C18 C 0.4319(2) 0.2977(2) 0.9341(2) 0.0328(5) Uani 1 1 d . .
H18 H 0.4138 0.3784 0.9670 0.039 Uiso 1 1 calc R U
C19 C 0.3259(2) 0.2628(2) 0.9024(2) 0.0312(5) Uani 1 1 d . .
C20 C 0.3552(3) 0.1425(2) 0.8524(2) 0.0349(6) Uani 1 1 d . .
H20 H 0.2834 0.1179 0.8330 0.042 Uiso 1 1 calc R U
C21 C 0.1828(2) 0.3552(2) 0.9189(2) 0.0327(5) Uani 1 1 d . .

loop_
_atom_site_aniso_label
_atom_site_aniso_U_11
_atom_site_aniso_U_22
_atom_site_aniso_U_33
_atom_site_aniso_U_23
_atom_site_aniso_U_13
_atom_site_aniso_U_12
Co1 0.02521(17) 0.0364(2) 0.0401(2) 0.00886(15) -0.01942(15) -0.01115(14)
O1 0.0251(9) 0.0463(11) 0.0572(12) -0.0006(9) -0.0205(8) -0.0102(8)
O2 0.0371(10) 0.0360(10) 0.0583(12) 0.0026(9) -0.0252(9) -0.0087(8)
O3 0.0296(9) 0.0505(11) 0.0488(11) -0.0078(9) -0.0207(8) -0.0094(8)
O4 0.0251(9) 0.0541(12) 0.0536(11) -0.0068(9) -0.0177(8) -0.0077(8)
N1 0.0362(12) 0.0370(12) 0.0389(12) 0.0078(10) -0.0209(10) -0.0099(10)
N2 0.0455(14) 0.0467(14) 0.0481(14) 0.0146(11) -0.0159(11) -0.0077(11)
N3 0.0491(14) 0.0365(13) 0.0406(13) 0.0059(10) -0.0203(11) -0.0078(10)
N4 0.0416(13) 0.0355(12) 0.0370(12) 0.0050(10) -0.0161(10) -0.0094(10)
N5 0.0444(13) 0.0444(14) 0.0513(14) 0.0152(11) -0.0284(11) -0.0158(11)
C1 0.0445(16) 0.0433(16) 0.0423(16) 0.0039(13) -0.0154(13) -0.0059(13)
C2 0.0440(16) 0.0364(15) 0.0477(17) 0.0067(13) -0.0215(14) -0.0067(12)
C3 0.0469(16) 0.0439(17) 0.0411(16) 0.0018(13) -0.0151(13) -0.0039(13)
C4 0.0509(17) 0.0386(16) 0.0450(16) 0.0094(13) -0.0193(14) -0.0058(13)
C5 0.0456(16) 0.0388(15) 0.0404(15) 0.0072(12) -0.0206(13) -0.0104(12)
C6 0.0450(16) 0.0392(15) 0.0414(15) 0.0080(12) -0.0186(13) -0.0085(12)
C7 0.0394(15) 0.0395(15) 0.0430(16) 0.0097(12) -0.0182(13) -0.0079(12)
C8 0.0412(15) 0.0431(16) 0.0402(15) 0.0094(12) -0.0189(12) -0.0103(12)
C9 0.070(2) 0.059(2) 0.101(3) 0.0366(19) -0.066(2) -0.0309(17)
C10 0.079(2) 0.063(2) 0.099(3) 0.0410(19) -0.067(2) -0.0423(18)
C11 0.0497(18) 0.080(2) 0.091(2) 0.048(2) -0.0481(18) -0.0356(17)
C12 0.0575(19) 0.072(2) 0.088(2) 0.0468(19) -0.0468(18) -0.0388(17)
C13 0.0428(15) 0.0398(15) 0.0397(15) 0.0012(12) -0.0122(12) -0.0144(12)
C14 0.0345(13) 0.0350(14) 0.0331(13) 0.0019(11) -0.0143(11) -0.0121(11)
C15 0.0275(13) 0.0384(15) 0.0388(14) 0.0026(12) -0.0139(11) -0.0051(11)
C16 0.0261(12) 0.0396(14) 0.0344(13) 0.0008(11) -0.0147(11) -0.0089(11)
C17 0.0282(13) 0.0410(15) 0.0360(14) 0.0049(12) -0.0172(11) -0.0108(11)
C18 0.0260(12) 0.0374(14) 0.0389(14) -0.0023(11) -0.0144(11) -0.0087(11)
C19 0.0266(12) 0.0364(14) 0.0358(13) 0.0034(11) -0.0156(11) -0.0119(10)
C20 0.0303(13) 0.0402(15) 0.0417(15) 0.0036(12) -0.0188(11) -0.0149(11)
C21 0.0289(13) 0.0374(15) 0.0363(14) 0.0048(11) -0.0164(11) -0.0115(11)

loop_
_atom_type_symbol
_atom_type_description
_atom_type_scat_dispersion_real
_atom_type_scat_dispersion_imag
_atom_type_scat_source
C C 0.0033 0.0016 'International Tables Vol C Tables 4.2.6.8 and 6.1.1.4'
H H 0.0000 0.0000 'International Tables Vol C Tables 4.2.6.8 and 6.1.1.4'
Co Co 0.3494 0.9721 'International Tables Vol C Tables 4.2.6.8 and 6.1.1.4'
N N 0.0061 0.0033 'International Tables Vol C Tables 4.2.6.8 and 6.1.1.4'
O O 0.0106 0.0060 'International Tables Vol C Tables 4.2.6.8 and 6.1.1.4'

loop_
_geom_angle_atom_site_label_1
_geom_angle_atom_site_label_2
_geom_angle_atom_site_label_3
_geom_angle
_geom_angle_site_symmetry_1
_geom_angle_site_symmetry_3
O1 Co1 O2 104.77(7) . 2_567
O1 Co1 O3 156.41(7) . 1_455
O2 Co1 O3 98.41(7) 2_567 1_455
O1 Co1 N1 90.36(7) . 1_456
O2 Co1 N1 89.31(8) 2_567 1_456
O3 Co1 N1 85.54(7) 1_455 1_456
O1 Co1 N5 96.10(8) . 1_465
O2 Co1 N5 87.34(8) 2_567 1_465
O3 Co1 N5 89.22(7) 1_455 1_465
N1 Co1 N5 173.30(8) 1_456 1_465
O1 Co1 O4 96.56(6) . 1_455
O2 Co1 O4 158.67(6) 2_567 1_455
O3 Co1 O4 60.32(6) 1_455 1_455
N1 Co1 O4 90.34(7) 1_456 1_455
N5 Co1 O4 90.68(7) 1_465 1_455
O1 Co1 C17 126.83(8) . 1_455
O2 Co1 C17 128.40(8) 2_567 1_455
O3 Co1 C17 30.18(7) 1_455 1_455
N1 Co1 C17 89.76(7) 1_456 1_455
N5 Co1 C17 87.78(8) 1_465 1_455
O4 Co1 C17 30.28(7) 1_455 1_455
C21 O1 Co1 131.95(17) . .
C21 O2 Co1 155.63(17) . 2_567
C17 O3 Co1 91.00(13) . 1_655
C17 O4 Co1 86.84(14) . 1_655
C2 N1 C1 117.0(2) . .
C2 N1 Co1 117.62(16) . 1_654
C1 N1 Co1 124.94(18) . 1_654
C7 N2 C6 102.7(2) . .
C6 N3 N4 102.7(2) . .
C7 N4 N3 109.5(2) . .
C7 N4 C13 129.8(2) . .
N3 N4 C13 120.6(2) . .
C11 N5 C10 115.4(2) . .
C11 N5 Co1 120.83(18) . 1_645
C10 N5 Co1 120.87(19) . 1_645
N1 C1 C4 124.3(3) . .
N1 C1 H1 117.8 . .
C4 C1 H1 117.8 . .
N1 C2 C3 123.1(2) . .
N1 C2 H2 118.5 . .
C3 C2 H2 118.5 . .
C5 C3 C2 119.7(3) . .
C5 C3 H3 120.2 . .
C2 C3 H3 120.2 . .
C1 C4 C5 118.1(2) . .
C1 C4 H4 121.0 . .
C5 C4 H4 121.0 . .
C3 C5 C4 117.9(2) . .
C3 C5 C6 120.6(2) . .
C4 C5 C6 121.5(2) . .
N3 C6 N2 114.8(2) . .
N3 C6 C5 121.2(2) . .
N2 C6 C5 124.0(2) . .
N2 C7 N4 110.3(2) . .
N2 C7 C8 127.6(2) . .
N4 C7 C8 122.1(2) . .
C9 C8 C12 117.0(2) . .
C9 C8 C7 120.4(2) . .
C12 C8 C7 122.5(2) . .
C8 C9 C10 119.7(3) . .
C8 C9 H9 120.1 . .
C10 C9 H9 120.1 . .
N5 C10 C9 123.7(3) . .
N5 C10 H10 118.2 . .
C9 C10 H10 118.2 . .
N5 C11 C12 124.8(3) . .
N5 C11 H11 117.6 . .
C12 C11 H11 117.6 . .
C11 C12 C8 119.4(3) . .
C11 C12 H12 120.3 . .
C8 C12 H12 120.3 . .
N4 C13 C14 112.0(2) . .
N4 C13 H13A 111.3 . .
C14 C13 H13A 109.9 . .
N4 C13 H13B 112.5 . .
C14 C13 H13B 108.6 . .
H13A C13 H13B 102.1 . .
C20 C14 C15 118.7(2) . .
C20 C14 C13 120.5(2) . .
C15 C14 C13 120.8(2) . .
C16 C15 C14 120.3(2) . .
C16 C15 H15 119.8 . .
C14 C15 H15 119.8 . .
C18 C16 C15 119.9(2) . .
C18 C16 C17 118.8(2) . .
C15 C16 C17 121.1(2) . .
O4 C17 O3 121.3(2) . .
O4 C17 C16 119.8(2) . .
O3 C17 C16 118.8(2) . .
O4 C17 Co1 62.88(12) . 1_655
O3 C17 Co1 58.82(11) . 1_655
C16 C17 Co1 169.13(17) . 1_655
C19 C18 C16 120.4(2) . .
C19 C18 H18 119.8 . .
C16 C18 H18 119.8 . .
C20 C19 C18 119.1(2) . .
C20 C19 C21 120.4(2) . .
C18 C19 C21 120.6(2) . .
C19 C20 C14 121.6(2) . .
C19 C20 H20 119.2 . .
C14 C20 H20 119.2 . .
O2 C21 O1 125.0(2) . .
O2 C21 C19 119.1(2) . .
O1 C21 C19 115.9(2) . .

loop_
_geom_bond_atom_site_label_1
_geom_bond_atom_site_label_2
_geom_bond_distance
_geom_bond_site_symmetry_2
Co1 O1 2.0058(16) .
Co1 O2 2.0309(18) 2_567
Co1 O3 2.1405(16) 1_455
Co1 N1 2.158(2) 1_456
Co1 N5 2.187(2) 1_465
Co1 O4 2.2301(17) 1_455
Co1 C17 2.502(2) 1_455
O1 C21 1.265(3) .
O2 C21 1.253(3) .
O2 Co1 2.0309(17) 2_567
O3 C17 1.258(3) .
O3 Co1 2.1405(16) 1_655
O4 C17 1.263(3) .
O4 Co1 2.2301(17) 1_655
N1 C2 1.343(3) .
N1 C1 1.334(3) .
N1 Co1 2.158(2) 1_654
N2 C7 1.330(3) .
N2 C6 1.364(3) .
N3 C6 1.330(3) .
N3 N4 1.359(3) .
N4 C7 1.354(3) .
N4 C13 1.461(3) .
N5 C11 1.308(3) .
N5 C10 1.347(3) .
N5 Co1 2.187(2) 1_645
C1 C4 1.386(3) .
C1 H1 0.9300 .
C2 C3 1.381(3) .
C2 H2 0.9300 .
C3 C5 1.387(3) .
C3 H3 0.9300 .
C4 C5 1.400(4) .
C4 H4 0.9300 .
C5 C6 1.470(3) .
C7 C8 1.468(3) .
C8 C9 1.369(4) .
C8 C12 1.375(3) .
C9 C10 1.377(4) .
C9 H9 0.9300 .
C10 H10 0.9300 .
C11 C12 1.379(4) .
C11 H11 0.9300 .
C12 H12 0.9300 .
C13 C14 1.505(3) .
C13 H13A 0.9976 .
C13 H13B 1.0237 .
C14 C20 1.387(3) .
C14 C15 1.399(3) .
C15 C16 1.387(3) .
C15 H15 0.9300 .
C16 C18 1.394(3) .
C16 C17 1.504(3) .
C17 Co1 2.502(2) 1_655
C18 C19 1.386(3) .
C18 H18 0.9300 .
C19 C20 1.387(3) .
C19 C21 1.503(3) .
C20 H20 0.9300 .

loop_
_geom_torsion_atom_site_label_1
_geom_torsion_atom_site_label_2
_geom_torsion_atom_site_label_3
_geom_torsion_atom_site_label_4
_geom_torsion
_geom_torsion_site_symmetry_1
_geom_torsion_site_symmetry_4
C6 N3 N4 C7 -0.1(3) . .
C6 N3 N4 C13 177.5(2) . .
C2 N1 C1 C4 0.4(4) . .
Co1 N1 C1 C4 -171.4(2) 1_654 .
C1 N1 C2 C3 0.3(4) . .
Co1 N1 C2 C3 172.7(2) 1_654 .
N1 C2 C3 C5 -0.7(4) . .
N1 C1 C4 C5 -0.5(4) . .
C2 C3 C5 C4 0.6(4) . .
C2 C3 C5 C6 -178.8(2) . .
C1 C4 C5 C3 0.0(4) . .
C1 C4 C5 C6 179.3(2) . .
N4 N3 C6 N2 0.0(3) . .
N4 N3 C6 C5 179.3(2) . .
C7 N2 C6 N3 0.2(3) . .
C7 N2 C6 C5 -179.1(2) . .
C3 C5 C6 N3 12.5(4) . .
C4 C5 C6 N3 -166.9(3) . .
C3 C5 C6 N2 -168.2(3) . .
C4 C5 C6 N2 12.4(4) . .
C6 N2 C7 N4 -0.3(3) . .
C6 N2 C7 C8 177.6(3) . .
N3 N4 C7 N2 0.3(3) . .
C13 N4 C7 N2 -177.1(2) . .
N3 N4 C7 C8 -177.8(2) . .
C13 N4 C7 C8 4.9(4) . .
N2 C7 C8 C9 -121.2(3) . .
N4 C7 C8 C9 56.5(4) . .
N2 C7 C8 C12 63.5(4) . .
N4 C7 C8 C12 -118.8(3) . .
C12 C8 C9 C10 0.5(5) . .
C7 C8 C9 C10 -175.0(3) . .
C11 N5 C10 C9 -0.5(5) . .
Co1 N5 C10 C9 160.4(3) 1_645 .
C8 C9 C10 N5 0.5(6) . .
C10 N5 C11 C12 -0.4(5) . .
Co1 N5 C11 C12 -161.4(3) 1_645 .
N5 C11 C12 C8 1.4(6) . .
C9 C8 C12 C11 -1.4(5) . .
C7 C8 C12 C11 174.0(3) . .
C7 N4 C13 C14 126.0(3) . .
N3 N4 C13 C14 -51.1(3) . .
N4 C13 C14 C20 113.0(3) . .
N4 C13 C14 C15 -67.1(3) . .
C20 C14 C15 C16 -0.2(4) . .
C13 C14 C15 C16 180.0(2) . .
C14 C15 C16 C18 -1.9(4) . .
C14 C15 C16 C17 -178.4(2) . .
Co1 O4 C17 O3 -7.4(2) 1_655 .
Co1 O4 C17 C16 168.0(2) 1_655 .
Co1 O3 C17 O4 7.7(2) 1_655 .
Co1 O3 C17 C16 -167.75(19) 1_655 .
C18 C16 C17 O4 -157.5(2) . .
C15 C16 C17 O4 19.1(4) . .
C18 C16 C17 O3 18.0(3) . .
C15 C16 C17 O3 -165.4(2) . .
C18 C16 C17 Co1 -56.3(10) . 1_655
C15 C16 C17 Co1 120.3(9) . 1_655
C15 C16 C18 C19 2.3(4) . .
C17 C16 C18 C19 178.9(2) . .
C16 C18 C19 C20 -0.5(4) . .
C16 C18 C19 C21 -179.0(2) . .
C18 C19 C20 C14 -1.6(4) . .
C21 C19 C20 C14 176.8(2) . .
C15 C14 C20 C19 2.0(4) . .
C13 C14 C20 C19 -178.2(2) . .
Co1 O2 C21 O1 94.0(4) 2_567 .
Co1 O2 C21 C19 -88.6(4) 2_567 .
Co1 O1 C21 O2 -23.1(4) . .
Co1 O1 C21 C19 159.48(16) . .
C20 C19 C21 O2 -159.5(2) . .
C18 C19 C21 O2 19.0(3) . .
C20 C19 C21 O1 18.2(3) . .
C18 C19 C21 O1 -163.4(2) . .
